data_7235925
loop_
_publ_author_name
'Kumar, Amit'
'Sattar, Moh.'
'Verma, Ajay'
'Dara, Ankit'
'Kumar, Sangit'

_publ_section_title
;
 Double functionalization of
 2-amino-2&#x2032;-hydroxy-1,1&#x2032;-biaryls: synthesis of
 4-nitro-dibenzofurans and benzofuro-indoles
;
_journal_issue 56
_journal_name_full 'RSC Advances'
_journal_page_first 44728
_journal_paper_doi 10.1039/C5RA07328F
_journal_volume 5
_journal_year 2015
_chemical_absolute_configuration unk
_chemical_formula_moiety 'C17  H17  N1  O3'
_chemical_formula_sum 'C17 H17 N O3'
_chemical_formula_weight 283.31
_space_group_IT_number 4
_space_group_name_Hall 'P 2yb'
_space_group_name_H-M_alt 'P 1 21 1'
_symmetry_cell_setting monoclinic
_symmetry_Int_Tables_number 4
_symmetry_space_group_name_Hall 'P 2yb'
_symmetry_space_group_name_H-M 'P 1 21 1'
_atom_sites_solution_hydrogens geom
_audit_conform_dict_location ftp://ftp.iucr.org/pub/cif_core.dic
_audit_conform_dict_name cif_core.dic
_audit_conform_dict_version 2.4.3
_audit_creation_date 2014-09-10T10:51:25-00:00
_audit_creation_method 'WinGX routine CIF_UPDATE'
_audit_update_record
;
2015-01-12 deposited with the CCDC.
2015-04-27 downloaded from the CCDC.
;
_cell_angle_alpha 90
_cell_angle_beta 110.095(3)
_cell_angle_gamma 90
_cell_formula_units_Z 2
_cell_length_a 8.8713(5)
_cell_length_b 7.0968(4)
_cell_length_c 12.0516(6)
_cell_measurement_reflns_used 0
_cell_measurement_temperature 296(2)
_cell_measurement_theta_max 0
_cell_measurement_theta_min 0
_cell_measurement_wavelength 0.71073
_cell_volume 712.55(7)
_computing_molecular_graphics 'Ortep for Windows (Farrugia, 2012)'
_computing_publication_material 'WinGX publication routines (Farrugia, 2012)'
_computing_structure_refinement 'SHELXL-2014 (Sheldrick, 2014)'
_diffrn_ambient_temperature 296(2)
_diffrn_measured_fraction_theta_full 1
_diffrn_measured_fraction_theta_max 0.999
_diffrn_radiation_probe x-ray
_diffrn_radiation_type MoK\a
_diffrn_radiation_wavelength 0.71073
_diffrn_reflns_av_R_equivalents 0.0325
_diffrn_reflns_Laue_measured_fraction_full 1
_diffrn_reflns_Laue_measured_fraction_max 0.999
_diffrn_reflns_limit_h_max 11
_diffrn_reflns_limit_h_min -11
_diffrn_reflns_limit_k_max 9
_diffrn_reflns_limit_k_min -9
_diffrn_reflns_limit_l_max 13
_diffrn_reflns_limit_l_min -15
_diffrn_reflns_number 7512
_diffrn_reflns_point_group_measured_fraction_full 0.95
_diffrn_reflns_point_group_measured_fraction_max 0.929
_diffrn_reflns_theta_full 25.242
_diffrn_reflns_theta_max 26.954
_diffrn_reflns_theta_min 1.799
_exptl_absorpt_coefficient_mu 0.091
_exptl_absorpt_correction_type none
_exptl_crystal_density_diffrn 1.32
_exptl_crystal_density_method 'not measured'
_exptl_crystal_description char
_exptl_crystal_F_000 300
_exptl_crystal_size_max 0
_exptl_crystal_size_mid 0
_exptl_crystal_size_min 0
_refine_diff_density_max 0.196
_refine_diff_density_min -0.167
_refine_diff_density_rms 0.032
_refine_ls_abs_structure_details
;
 Flack x determined using 795 quotients [(I+)-(I-)]/[(I+)+(I-)]
 (Parsons, Flack and Wagner, Acta Cryst. B69 (2013) 249-259).
;
_refine_ls_abs_structure_Flack 1.9(10)
_refine_ls_extinction_coef 0.049(6)
_refine_ls_extinction_expression Fc^*^=kFc[1+0.001xFc^2^\l^3^/sin(2\q)]^-1/4^
_refine_ls_extinction_method SHELXL
_refine_ls_goodness_of_fit_ref 1.048
_refine_ls_hydrogen_treatment constr
_refine_ls_matrix_type full
_refine_ls_number_constraints 0
_refine_ls_number_parameters 195
_refine_ls_number_reflns 2880
_refine_ls_number_restraints 1
_refine_ls_restrained_S_all 1.048
_refine_ls_R_factor_all 0.0573
_refine_ls_R_factor_gt 0.0434
_refine_ls_shift/su_max 0.041
_refine_ls_shift/su_mean 0.008
_refine_ls_structure_factor_coef Fsqd
_refine_ls_weighting_details 'w=1/[\s^2^(Fo^2^)+(0.0548P)^2^+0.0976P] where P=(Fo^2^+2Fc^2^)/3'
_refine_ls_weighting_scheme calc
_refine_ls_wR_factor_gt 0.1095
_refine_ls_wR_factor_ref 0.12
_reflns_number_gt 2240
_reflns_number_total 2880
_reflns_threshold_expression 'I > 2\s(I)'
_cod_data_source_file c5ra07328f3.cif
_cod_data_source_block 2-(tert-butyl)-7-methyl-4-nitrodibenzo[b,d]furan
_cod_original_sg_symbol_H-M 'P 21'
_cod_database_code 7235925

loop_
_symmetry_equiv_pos_as_xyz
'x, y, z'
'-x, y+1/2, -z'

loop_
_atom_site_label
_atom_site_type_symbol
_atom_site_fract_x
_atom_site_fract_y
_atom_site_fract_z
_atom_site_U_iso_or_equiv
_atom_site_adp_type
_atom_site_occupancy
_atom_site_calc_flag
O3 O 0.1110(2) 0.0567(14) -0.14096(18) 0.0882(9) Uani 1 d
O2 O 0.2036(2) 0.0556(15) 0.04647(18) 0.0866(9) Uani 1 d
O1 O 0.52192(17) 0.0456(9) 0.16625(13) 0.0433(4) Uani 1 d
N1 N 0.2216(2) 0.0482(11) -0.04844(19) 0.0504(5) Uani 1 d
C1 C 0.6809(10) 0.2234(7) -0.2967(6) 0.0564(16) Uani 1 d
H12 H 0.6893 0.23 -0.374 0.085 Uiso 1 calc
H11 H 0.7864 0.217 -0.2383 0.085 Uiso 1 calc
H1 H 0.6267 0.3336 -0.2834 0.085 Uiso 1 calc
C2 C 0.5864(3) 0.0488(12) -0.28829(19) 0.0435(6) Uani 1 d
C3 C 0.5596(3) 0.0511(12) -0.16901(19) 0.0400(5) Uani 1 d
C4 C 0.6925(3) 0.0486(12) -0.06456(19) 0.0423(5) Uani 1 d
H4 H 0.7955 0.0482 -0.0682 0.051 Uiso 1 calc
C5 C 0.6721(2) 0.0469(11) 0.04421(19) 0.0396(5) Uani 1 d
C6 C 0.7805(2) 0.0460(11) 0.16534(19) 0.0398(5) Uani 1 d
C7 C 0.6838(2) 0.0477(11) 0.23510(19) 0.0398(5) Uani 1 d
C8 C 0.7421(3) 0.0440(11) 0.3563(2) 0.0437(6) Uani 1 d
H5 H 0.6733 0.0381 0.3996 0.052 Uiso 1 calc
C9 C 0.9077(3) 0.0493(12) 0.4120(2) 0.0436(5) Uani 1 d
C10 C 0.9798(3) 0.0461(14) 0.5443(2) 0.0564(7) Uani 1 d
H2 H 0.9055 -0.0106 0.5764 0.085 Uiso 1 calc
H7 H 1.0027 0.1727 0.5734 0.085 Uiso 1 calc
H6 H 1.0774 -0.0258 0.5678 0.085 Uiso 1 calc
C11 C 0.6826(9) -0.1299(7) -0.2953(6) 0.0550(16) Uani 1 d
H17 H 0.6235 -0.2399 -0.2881 0.082 Uiso 1 calc
H3 H 0.7844 -0.1282 -0.2322 0.082 Uiso 1 calc
H16 H 0.6995 -0.1326 -0.3698 0.082 Uiso 1 calc
C12 C 0.4074(3) 0.0459(12) -0.1595(2) 0.0416(5) Uani 1 d
H10 H 0.3179 0.0401 -0.2281 0.05 Uiso 1 calc
C13 C 0.3850(2) 0.0492(12) -0.0510(2) 0.0405(5) Uani 1 d
C14 C 0.5169(2) 0.0461(11) 0.05138(19) 0.0382(5) Uani 1 d
C15 C 0.9459(3) 0.0454(12) 0.2213(2) 0.0455(6) Uani 1 d
H9 H 1.0144 0.0458 0.1776 0.055 Uiso 1 calc
C16 C 1.0060(3) 0.0443(13) 0.3427(2) 0.0481(6) Uani 1 d
H8 H 1.1167 0.0401 0.3805 0.058 Uiso 1 calc
C17 C 0.4291(3) 0.0445(15) -0.3922(2) 0.0578(7) Uani 1 d
H15 H 0.4512 0.0346 -0.4646 0.087 Uiso 1 calc
H14 H 0.3702 0.1583 -0.3929 0.087 Uiso 1 calc
H13 H 0.3666 -0.062 -0.3846 0.087 Uiso 1 calc

loop_
_atom_site_aniso_label
_atom_site_aniso_U_11
_atom_site_aniso_U_22
_atom_site_aniso_U_33
_atom_site_aniso_U_23
_atom_site_aniso_U_13
_atom_site_aniso_U_12
O3 0.0358(10) 0.159(3) 0.0691(13) 0.023(4) 0.0171(9) 0.011(4)
O2 0.0474(11) 0.157(3) 0.0687(13) -0.019(4) 0.0367(10) -0.002(4)
O1 0.0378(8) 0.0509(9) 0.0476(9) -0.002(2) 0.0230(7) 0.006(3)
N1 0.0368(11) 0.0584(13) 0.0616(13) -0.001(3) 0.0241(10) -0.006(4)
C1 0.061(5) 0.060(3) 0.053(3) -0.010(3) 0.026(3) -0.007(3)
C2 0.0410(12) 0.0480(13) 0.0475(12) -0.005(4) 0.0231(10) 0.002(4)
C3 0.0416(12) 0.0376(12) 0.0467(12) 0.002(3) 0.0229(10) 0.002(3)
C4 0.0354(11) 0.0484(13) 0.0497(12) 0.002(4) 0.0233(10) -0.001(4)
C5 0.0357(11) 0.0382(11) 0.0496(12) -0.007(3) 0.0210(9) 0.005(3)
C6 0.0396(12) 0.0389(11) 0.0470(12) 0.002(3) 0.0230(10) 0.000(4)
C7 0.0351(11) 0.0377(11) 0.0509(12) 0.002(3) 0.0205(9) -0.003(4)
C8 0.0447(13) 0.0439(13) 0.0517(13) 0.011(3) 0.0282(11) 0.008(4)
C9 0.0446(13) 0.0381(12) 0.0512(13) -0.006(3) 0.0202(10) -0.003(4)
C10 0.0536(15) 0.0648(17) 0.0528(15) 0.019(4) 0.0208(12) 0.009(5)
C11 0.062(4) 0.052(3) 0.066(4) -0.012(3) 0.042(4) 0.004(3)
C12 0.0379(11) 0.0412(12) 0.0489(12) 0.000(3) 0.0189(10) 0.001(4)
C13 0.0327(11) 0.0401(12) 0.0548(13) 0.010(3) 0.0228(10) 0.006(3)
C14 0.0395(11) 0.0358(11) 0.0470(12) -0.004(3) 0.0246(9) -0.001(4)
C15 0.0390(12) 0.0507(13) 0.0540(13) 0.004(4) 0.0251(10) 0.008(4)
C16 0.0387(12) 0.0535(14) 0.0542(14) 0.001(4) 0.0188(10) 0.009(4)
C17 0.0552(15) 0.0716(18) 0.0494(14) 0.001(4) 0.0214(12) 0.003(5)

loop_
_atom_type_symbol
_atom_type_description
_atom_type_scat_dispersion_real
_atom_type_scat_dispersion_imag
_atom_type_scat_source
C C 0.0033 0.0016 'International Tables Vol C Tables 4.2.6.8 and 6.1.1.4'
H H 0 0 'International Tables Vol C Tables 4.2.6.8 and 6.1.1.4'
N N 0.0061 0.0033 'International Tables Vol C Tables 4.2.6.8 and 6.1.1.4'
O O 0.0106 0.006 'International Tables Vol C Tables 4.2.6.8 and 6.1.1.4'

loop_
_geom_angle_atom_site_label_1
_geom_angle_atom_site_label_2
_geom_angle_atom_site_label_3
_geom_angle
C14 O1 C7 105.74(15)
O3 N1 O2 122.8(2)
O3 N1 C13 118.6(2)
O2 N1 C13 118.3(2)
C2 C1 H12 109.5
C2 C1 H11 109.5
H12 C1 H11 109.5
C2 C1 H1 109.5
H12 C1 H1 109.5
H11 C1 H1 109.5
C1 C2 C17 109.4(6)
C1 C2 C3 108.7(5)
C17 C2 C3 112.16(18)
C1 C2 C11 109.75(18)
C17 C2 C11 107.8(6)
C3 C2 C11 109.0(5)
C12 C3 C4 117.8(2)
C12 C3 C2 122.9(2)
C4 C3 C2 119.25(18)
C5 C4 C3 120.58(19)
C5 C4 H4 119.7
C3 C4 H4 119.7
C4 C5 C14 120.5(2)
C4 C5 C6 134.32(19)
C14 C5 C6 105.23(18)
C15 C6 C7 118.3(2)
C15 C6 C5 135.6(2)
C7 C6 C5 106.02(18)
C8 C7 O1 124.71(18)
C8 C7 C6 123.9(2)
O1 C7 C6 111.34(19)
C7 C8 C9 117.6(2)
C7 C8 H5 121.2
C9 C8 H5 121.2
C8 C9 C16 118.9(2)
C8 C9 C10 120.4(2)
C16 C9 C10 120.5(2)
C9 C10 H2 109.5
C9 C10 H7 109.5
H2 C10 H7 109.5
C9 C10 H6 109.5
H2 C10 H6 109.5
H7 C10 H6 109.5
C2 C11 H17 109.5
C2 C11 H3 109.5
H17 C11 H3 109.5
C2 C11 H16 109.5
H17 C11 H16 109.5
H3 C11 H16 109.5
C13 C12 C3 122.2(2)
C13 C12 H10 118.9
C3 C12 H10 118.9
C14 C13 C12 119.37(18)
C14 C13 N1 121.64(19)
C12 C13 N1 118.9(2)
O1 C14 C13 128.86(18)
O1 C14 C5 111.66(18)
C13 C14 C5 119.5(2)
C16 C15 C6 118.4(2)
C16 C15 H9 120.8
C6 C15 H9 120.8
C15 C16 C9 122.8(2)
C15 C16 H8 118.6
C9 C16 H8 118.6
C2 C17 H15 109.5
C2 C17 H14 109.5
H15 C17 H14 109.5
C2 C17 H13 109.5
H15 C17 H13 109.5
H14 C17 H13 109.5

loop_
_geom_bond_atom_site_label_1
_geom_bond_atom_site_label_2
_geom_bond_distance
O3 N1 1.208(3)
O2 N1 1.209(3)
O1 C14 1.370(2)
O1 C7 1.390(2)
N1 C13 1.460(3)
C1 C2 1.519(10)
C1 H12 0.96
C1 H11 0.96
C1 H1 0.96
C2 C17 1.522(3)
C2 C3 1.536(3)
C2 C11 1.547(9)
C3 C12 1.395(3)
C3 C4 1.398(3)
C4 C5 1.384(3)
C4 H4 0.93
C5 C14 1.409(3)
C5 C6 1.446(3)
C6 C15 1.389(3)
C6 C7 1.392(3)
C7 C8 1.372(3)
C8 C9 1.390(3)
C8 H5 0.93
C9 C16 1.400(3)
C9 C10 1.501(3)
C10 H2 0.96
C10 H7 0.96
C10 H6 0.96
C11 H17 0.96
C11 H3 0.96
C11 H16 0.96
C12 C13 1.388(3)
C12 H10 0.93
C13 C14 1.378(3)
C15 C16 1.375(3)
C15 H9 0.93
C16 H8 0.93
C17 H15 0.96
C17 H14 0.96
C17 H13 0.96

loop_
_geom_torsion_atom_site_label_1
_geom_torsion_atom_site_label_2
_geom_torsion_atom_site_label_3
_geom_torsion_atom_site_label_4
_geom_torsion
C1 C2 C3 C12 122.3(8)
C17 C2 C3 C12 1.2(12)
C11 C2 C3 C12 -118.1(8)
C1 C2 C3 C4 -61.1(8)
C17 C2 C3 C4 177.9(7)
C11 C2 C3 C4 58.5(8)
C12 C3 C4 C5 -1.9(12)
C2 C3 C4 C5 -178.7(7)
C3 C4 C5 C14 0.5(12)
C3 C4 C5 C6 -179.3(8)
C4 C5 C6 C15 -0.5(16)
C14 C5 C6 C15 179.7(10)
C4 C5 C6 C7 178.9(9)
C14 C5 C6 C7 -0.9(8)
C14 O1 C7 C8 -178.6(7)
C14 O1 C7 C6 -1.1(8)
C15 C6 C7 C8 -1.7(12)
C5 C6 C7 C8 178.7(7)
C15 C6 C7 O1 -179.2(7)
C5 C6 C7 O1 1.2(8)
O1 C7 C8 C9 -179.2(8)
C6 C7 C8 C9 3.6(11)
C7 C8 C9 C16 -4.5(11)
C7 C8 C9 C10 179.9(7)
C4 C3 C12 C13 3.7(12)
C2 C3 C12 C13 -179.6(7)
C3 C12 C13 C14 -4.0(12)
C3 C12 C13 N1 178.4(8)
O3 N1 C13 C14 177.8(8)
O2 N1 C13 C14 4.2(13)
O3 N1 C13 C12 -4.6(13)
O2 N1 C13 C12 -178.3(8)
C7 O1 C14 C13 -178.3(7)
C7 O1 C14 C5 0.5(9)
C12 C13 C14 O1 -178.9(7)
N1 C13 C14 O1 -1.4(13)
C12 C13 C14 C5 2.4(12)
N1 C13 C14 C5 179.9(8)
C4 C5 C14 O1 -179.6(7)
C6 C5 C14 O1 0.2(9)
C4 C5 C14 C13 -0.7(12)
C6 C5 C14 C13 179.1(7)
C7 C6 C15 C16 0.7(13)
C5 C6 C15 C16 -179.9(9)
C6 C15 C16 C9 -1.9(13)
C8 C9 C16 C15 3.9(13)
C10 C9 C16 C15 179.5(9)
